data_7702971
loop_
_publ_author_name
'Xin, Xiaoqing'
'Zhu, Congqing'

_publ_section_title
;
 Isolation of heterometallic cerium(iii) complexes with a multidentate
 nitrogen-phosphorus ligand.
;
_journal_issue 3
_journal_name_full 'Dalton transactions (Cambridge, England : 2003)'
_journal_page_first 603
_journal_page_last 607
_journal_paper_doi 10.1039/c9dt04555d
_journal_volume 49
_journal_year 2020
_chemical_formula_moiety 'C44 H83 Br3 Ce2 Li2 N8 P4'
_chemical_formula_sum 'C44 H83 Br3 Ce2 Li2 N8 P4'
_chemical_formula_weight 1381.91
_space_group_crystal_system triclinic
_space_group_IT_number 2
_space_group_name_Hall '-P 1'
_space_group_name_H-M_alt 'P -1'
_atom_sites_solution_hydrogens geom
_audit_creation_date 2019-08-27
_audit_creation_method
;
Olex2 1.2
(compiled 2018.05.29 svn.r3508 for OlexSys, GUI svn.r5506)
;
_audit_update_record
;
2019-11-27 deposited with the CCDC.	2019-12-16 downloaded from the CCDC.
;
_cell_angle_alpha 70.3330(10)
_cell_angle_beta 81.1600(10)
_cell_angle_gamma 84.0940(10)
_cell_formula_units_Z 2
_cell_length_a 14.0359(4)
_cell_length_b 14.1167(4)
_cell_length_c 17.7636(6)
_cell_measurement_reflns_used 9875
_cell_measurement_temperature 173
_cell_measurement_theta_max 27.50
_cell_measurement_theta_min 2.26
_cell_volume 3270.04(17)
_computing_cell_refinement 'SAINT v8.37A (Bruker, 2015)'
_computing_data_reduction 'SAINT v8.37A (Bruker, 2015)'
_computing_molecular_graphics 'Olex2 (Dolomanov et al., 2009)'
_computing_publication_material 'Olex2 (Dolomanov et al., 2009)'
_computing_structure_refinement 'XL (Sheldrick, 2008)'
_diffrn_ambient_temperature 173
_diffrn_measured_fraction_theta_full 0.992
_diffrn_measured_fraction_theta_max 0.992
_diffrn_measurement_device_type 'Bruker APEX-II CCD'
_diffrn_measurement_method '\f and \w scans'
_diffrn_radiation_type MoK\a
_diffrn_radiation_wavelength 0.71073
_diffrn_reflns_av_R_equivalents 0.0258
_diffrn_reflns_av_unetI/netI 0.0389
_diffrn_reflns_Laue_measured_fraction_full 0.992
_diffrn_reflns_Laue_measured_fraction_max 0.992
_diffrn_reflns_limit_h_max 15
_diffrn_reflns_limit_h_min -16
_diffrn_reflns_limit_k_max 16
_diffrn_reflns_limit_k_min -16
_diffrn_reflns_limit_l_max 16
_diffrn_reflns_limit_l_min -21
_diffrn_reflns_number 24842
_diffrn_reflns_point_group_measured_fraction_full 0.992
_diffrn_reflns_point_group_measured_fraction_max 0.992
_diffrn_reflns_theta_full 25.000
_diffrn_reflns_theta_max 25.000
_diffrn_reflns_theta_min 2.183
_diffrn_standards_number 0
_exptl_absorpt_coefficient_mu 3.337
_exptl_absorpt_correction_T_max 0.7456
_exptl_absorpt_correction_T_min 0.4857
_exptl_absorpt_correction_type multi-scan
_exptl_absorpt_process_details
;
SADABS-2016/2 (Bruker,2016/2) was used for absorption correction.
wR2(int) was 0.1338 before and 0.0389 after correction.
The Ratio of minimum to maximum transmission is 0.6514.
The \l/2 correction factor is Not present.
;
_exptl_crystal_colour red
_exptl_crystal_colour_primary red
_exptl_crystal_density_diffrn 1.403
_exptl_crystal_description block
_exptl_crystal_F_000 1380
_exptl_crystal_size_max 0.1
_exptl_crystal_size_mid 0.1
_exptl_crystal_size_min 0.1
_refine_diff_density_max 0.455
_refine_diff_density_min -0.503
_refine_diff_density_rms 0.089
_refine_ls_extinction_method none
_refine_ls_goodness_of_fit_ref 1.076
_refine_ls_hydrogen_treatment constr
_refine_ls_matrix_type full
_refine_ls_number_parameters 584
_refine_ls_number_reflns 11417
_refine_ls_number_restraints 0
_refine_ls_restrained_S_all 1.076
_refine_ls_R_factor_all 0.0321
_refine_ls_R_factor_gt 0.0252
_refine_ls_shift/su_max 0.002
_refine_ls_shift/su_mean 0.000
_refine_ls_structure_factor_coef Fsqd
_refine_ls_weighting_details 'w=1/[\s^2^(Fo^2^)+(0.0339P)^2^] where P=(Fo^2^+2Fc^2^)/3'
_refine_ls_weighting_scheme calc
_refine_ls_wR_factor_gt 0.0663
_refine_ls_wR_factor_ref 0.0683
_reflns_Friedel_coverage 0.000
_reflns_number_gt 9886
_reflns_number_total 11417
_reflns_threshold_expression 'I > 2\s(I)'
_cod_data_source_file c9dt04555d2.cif
_cod_data_source_block 1_a
_cod_depositor_comments 'Adding full bibliography for 7702971--7702974.cif.'
_cod_database_code 7702971
_shelx_shelxl_version_number 2014/7
_shelx_space_group_comment
;
The symmetry employed for this shelxl refinement is uniquely defined
by the following loop, which should always be used as a source of
symmetry information in preference to the above space-group names.
They are only intended as comments.
;
_shelx_estimated_absorpt_t_max 0.731
_shelx_estimated_absorpt_t_min 0.731
_olex2_refinement_description
;
1. Fixed Uiso
 At 1.2 times of:
  All C(H) groups, All C(H,H) groups
 At 1.5 times of:
  All C(H,H,H) groups
2.a Ternary CH refined with riding coordinates:
 C42(H42), C30(H30), C39(H39), C27(H27), C24(H24), C21(H21), C33(H33), C36(H36)
2.b Secondary CH2 refined with riding coordinates:
 C5(H5A,H5B), C2(H2A,H2B), C1(H1A,H1B), C3(H3A,H3B), C4(H4A,H4B), C13(H13A,
 H13B), C14(H14A,H14B), C12(H12A,H12B), C11(H11A,H11B)
2.c Aromatic/amide H refined with riding coordinates:
 C10(H10), C15(H15), C17(H17), C7(H7), C20(H20), C9(H9), C8(H8), C18(H18),
 C19(H19)
2.d Idealised Me refined as rotating group:
 C43(H43A,H43B,H43C), C32(H32A,H32B,H32C), C40(H40A,H40B,H40C), C29(H29A,H29B,
 H29C), C31(H31A,H31B,H31C), C22(H22A,H22B,H22C), C34(H34A,H34B,H34C), C26(H26A,
 H26B,H26C), C44(H44A,H44B,H44C), C25(H25A,H25B,H25C), C28(H28A,H28B,H28C),
 C41(H41A,H41B,H41C), C38(H38A,H38B,H38C), C23(H23A,H23B,H23C), C37(H37A,H37B,
 H37C), C35(H35A,H35B,H35C)
;
_olex2_submission_special_instructions 'No special instructions were received'

loop_
_space_group_symop_operation_xyz
'x, y, z'
'-x, -y, -z'

loop_
_atom_site_label
_atom_site_type_symbol
_atom_site_fract_x
_atom_site_fract_y
_atom_site_fract_z
_atom_site_U_iso_or_equiv
_atom_site_adp_type
_atom_site_occupancy
_atom_site_site_symmetry_order
_atom_site_calc_flag
_atom_site_refinement_flags_posn
Ce1 Ce 0.28050(2) 0.42782(2) 0.31022(2) 0.01966(5) Uani 1 1 d .
Ce2 Ce 0.29930(2) 0.77160(2) 0.24499(2) 0.02322(6) Uani 1 1 d .
Br2 Br 0.13662(2) 0.61803(2) 0.29573(2) 0.02545(8) Uani 1 1 d .
Br3 Br 0.36170(2) 0.60115(2) 0.15513(2) 0.02742(8) Uani 1 1 d .
Br1 Br 0.37338(2) 0.57070(2) 0.37650(2) 0.02860(8) Uani 1 1 d .
P2 P 0.12253(6) 0.44902(6) 0.17366(6) 0.0284(2) Uani 1 1 d .
P4 P 0.16514(6) 0.80957(6) 0.08174(6) 0.0312(2) Uani 1 1 d .
P3 P 0.55015(6) 0.74725(6) 0.22090(6) 0.0345(2) Uani 1 1 d .
P1 P 0.52830(6) 0.38810(6) 0.27520(6) 0.0350(2) Uani 1 1 d .
N3 N 0.20073(17) 0.37258(18) 0.46235(16) 0.0262(6) Uani 1 1 d .
N2 N 0.16592(17) 0.36751(18) 0.25471(16) 0.0258(6) Uani 1 1 d .
N4 N 0.25539(16) 0.23551(17) 0.38001(16) 0.0226(6) Uani 1 1 d .
N1 N 0.42525(16) 0.32895(18) 0.30697(17) 0.0287(7) Uani 1 1 d .
N6 N 0.22135(18) 0.86540(18) 0.12942(17) 0.0320(7) Uani 1 1 d .
N7 N 0.21404(19) 0.82156(19) 0.36019(18) 0.0347(7) Uani 1 1 d .
N8 N 0.29724(18) 0.96311(18) 0.21938(18) 0.0310(7) Uani 1 1 d .
N5 N 0.45773(17) 0.82946(19) 0.22388(18) 0.0309(7) Uani 1 1 d .
C6 C 0.2007(2) 0.2743(2) 0.5049(2) 0.0265(7) Uani 1 1 d .
C10 C 0.1457(2) 0.4362(2) 0.4950(2) 0.0309(8) Uani 1 1 d .
H10 H 0.1462 0.5065 0.4665 0.037 Uiso 1 1 calc R
C5 C 0.2651(2) 0.2067(2) 0.4659(2) 0.0294(8) Uani 1 1 d .
H5A H 0.3331 0.2112 0.4723 0.035 Uiso 1 1 calc R
H5B H 0.2477 0.1359 0.4932 0.035 Uiso 1 1 calc R
C2 C 0.3304(2) 0.1823(2) 0.3382(2) 0.0317(8) Uani 1 1 d .
H2A H 0.3156 0.1942 0.2830 0.038 Uiso 1 1 calc R
H2B H 0.3300 0.1089 0.3674 0.038 Uiso 1 1 calc R
C15 C 0.2116(2) 0.9890(2) 0.2676(2) 0.0366(9) Uani 1 1 d .
H15 H 0.1826 1.0554 0.2507 0.044 Uiso 1 1 calc R
C16 C 0.1725(2) 0.9207(2) 0.3358(2) 0.0324(8) Uani 1 1 d .
C17 C 0.0900(2) 0.9446(3) 0.3871(2) 0.0408(10) Uani 1 1 d .
H17 H 0.0585 1.0098 0.3707 0.049 Uiso 1 1 calc R
C1 C 0.4301(2) 0.2185(2) 0.3341(2) 0.0336(9) Uani 1 1 d .
H1A H 0.4524 0.1915 0.3879 0.040 Uiso 1 1 calc R
H1B H 0.4767 0.1939 0.2960 0.040 Uiso 1 1 calc R
C3 C 0.1370(2) 0.2629(2) 0.2837(2) 0.0337(8) Uani 1 1 d .
H3A H 0.1733 0.2255 0.2492 0.040 Uiso 1 1 calc R
H3B H 0.0672 0.2617 0.2810 0.040 Uiso 1 1 calc R
C7 C 0.1455(2) 0.2370(3) 0.5783(2) 0.0363(9) Uani 1 1 d .
H7 H 0.1477 0.1668 0.6070 0.044 Uiso 1 1 calc R
C20 C 0.1773(3) 0.7570(3) 0.4318(2) 0.0420(10) Uani 1 1 d .
H20 H 0.2065 0.6908 0.4483 0.050 Uiso 1 1 calc R
C9 C 0.0889(2) 0.4033(3) 0.5677(2) 0.0370(9) Uani 1 1 d .
H9 H 0.0507 0.4501 0.5892 0.044 Uiso 1 1 calc R
C4 C 0.1581(2) 0.2135(2) 0.3703(2) 0.0290(8) Uani 1 1 d .
H4A H 0.1091 0.2385 0.4066 0.035 Uiso 1 1 calc R
H4B H 0.1536 0.1397 0.3859 0.035 Uiso 1 1 calc R
C8 C 0.0878(2) 0.3018(3) 0.6092(2) 0.0453(11) Uani 1 1 d .
H8 H 0.0472 0.2773 0.6589 0.054 Uiso 1 1 calc R
C13 C 0.2123(3) 0.9761(2) 0.1049(2) 0.0394(9) Uani 1 1 d .
H13A H 0.1491 0.9980 0.1288 0.047 Uiso 1 1 calc R
H13B H 0.2158 1.0049 0.0455 0.047 Uiso 1 1 calc R
C14 C 0.2923(2) 1.0137(2) 0.1328(2) 0.0391(10) Uani 1 1 d .
H14A H 0.3546 1.0015 0.1019 0.047 Uiso 1 1 calc R
H14B H 0.2816 1.0872 0.1220 0.047 Uiso 1 1 calc R
C12 C 0.3862(2) 0.9844(2) 0.2438(2) 0.0390(9) Uani 1 1 d .
H12A H 0.3818 0.9597 0.3033 0.047 Uiso 1 1 calc R
H12B H 0.3929 1.0581 0.2251 0.047 Uiso 1 1 calc R
C42 C 0.2160(3) 0.8500(3) -0.0274(2) 0.0482(11) Uani 1 1 d .
H42 H 0.1805 0.9135 -0.0568 0.058 Uiso 1 1 calc R
C11 C 0.4750(2) 0.9341(2) 0.2087(2) 0.0390(9) Uani 1 1 d .
H11A H 0.4884 0.9690 0.1500 0.047 Uiso 1 1 calc R
H11B H 0.5318 0.9384 0.2339 0.047 Uiso 1 1 calc R
C30 C 0.1557(3) 0.4009(3) 0.0871(2) 0.0436(9) Uani 1 1 d .
H30 H 0.1419 0.4582 0.0379 0.052 Uiso 1 1 calc R
C18 C 0.0568(3) 0.8768(3) 0.4572(3) 0.0481(11) Uani 1 1 d .
H18 H 0.0028 0.8947 0.4900 0.058 Uiso 1 1 calc R
C39 C 0.0422(2) 0.8707(3) 0.0764(2) 0.0405(10) Uani 1 1 d .
H39 H 0.0489 0.9449 0.0510 0.049 Uiso 1 1 calc R
C27 C -0.0116(2) 0.4448(3) 0.1913(2) 0.0407(10) Uani 1 1 d .
H27 H -0.0290 0.3753 0.1977 0.049 Uiso 1 1 calc R
C19 C 0.1012(3) 0.7797(3) 0.4825(3) 0.0494(11) Uani 1 1 d .
H19 H 0.0795 0.7315 0.5328 0.059 Uiso 1 1 calc R
C43 C 0.3243(3) 0.8688(3) -0.0386(3) 0.0664(15) Uani 1 1 d .
H43A H 0.3328 0.9251 -0.0200 0.100 Uiso 1 1 calc GR
H43B H 0.3500 0.8852 -0.0957 0.100 Uiso 1 1 calc GR
H43C H 0.3590 0.8080 -0.0070 0.100 Uiso 1 1 calc GR
C32 C 0.2652(3) 0.3788(3) 0.0782(3) 0.0579(12) Uani 1 1 d .
H32A H 0.2975 0.4377 0.0769 0.087 Uiso 1 1 calc GR
H32B H 0.2860 0.3637 0.0280 0.087 Uiso 1 1 calc GR
H32C H 0.2821 0.3207 0.1240 0.087 Uiso 1 1 calc GR
C40 C -0.0105(3) 0.8523(3) 0.1610(3) 0.0611(14) Uani 1 1 d .
H40A H -0.0151 0.7797 0.1885 0.092 Uiso 1 1 calc GR
H40B H -0.0755 0.8849 0.1580 0.092 Uiso 1 1 calc GR
H40C H 0.0251 0.8804 0.1912 0.092 Uiso 1 1 calc GR
C24 C 0.5873(3) 0.3583(3) 0.1845(3) 0.0510(12) Uani 1 1 d .
H24 H 0.6282 0.2944 0.2020 0.061 Uiso 1 1 calc R
C21 C 0.6114(2) 0.3201(3) 0.3497(3) 0.0507(12) Uani 1 1 d .
H21 H 0.6135 0.2470 0.3554 0.061 Uiso 1 1 calc R
C29 C -0.0497(2) 0.4677(3) 0.2679(3) 0.0567(12) Uani 1 1 d .
H29A H -0.0228 0.4169 0.3135 0.085 Uiso 1 1 calc GR
H29B H -0.1203 0.4666 0.2766 0.085 Uiso 1 1 calc GR
H29C H -0.0307 0.5345 0.2633 0.085 Uiso 1 1 calc GR
C31 C 0.1031(3) 0.3117(3) 0.0859(3) 0.0593(12) Uani 1 1 d .
H31A H 0.1161 0.2527 0.1323 0.089 Uiso 1 1 calc GR
H31B H 0.1261 0.2966 0.0360 0.089 Uiso 1 1 calc GR
H31C H 0.0335 0.3288 0.0885 0.089 Uiso 1 1 calc GR
C22 C 0.5697(3) 0.3312(4) 0.4316(3) 0.0716(15) Uani 1 1 d .
H22A H 0.5694 0.4019 0.4282 0.107 Uiso 1 1 calc GR
H22B H 0.6096 0.2898 0.4728 0.107 Uiso 1 1 calc GR
H22C H 0.5036 0.3088 0.4462 0.107 Uiso 1 1 calc GR
C34 C 0.5715(3) 0.7603(4) 0.3692(3) 0.0784(16) Uani 1 1 d .
H34A H 0.5314 0.8232 0.3544 0.118 Uiso 1 1 calc GR
H34B H 0.6149 0.7629 0.4067 0.118 Uiso 1 1 calc GR
H34C H 0.5301 0.7034 0.3951 0.118 Uiso 1 1 calc GR
C33 C 0.6297(3) 0.7473(3) 0.2954(3) 0.0589(13) Uani 1 1 d .
H33 H 0.6745 0.8035 0.2706 0.071 Uiso 1 1 calc R
C26 C 0.5156(3) 0.3455(3) 0.1339(3) 0.0695(15) Uani 1 1 d .
H26A H 0.4797 0.2854 0.1638 0.104 Uiso 1 1 calc GR
H26B H 0.5501 0.3380 0.0837 0.104 Uiso 1 1 calc GR
H26C H 0.4705 0.4049 0.1213 0.104 Uiso 1 1 calc GR
C44 C 0.2027(4) 0.7675(3) -0.0624(3) 0.0740(15) Uani 1 1 d .
H44A H 0.2399 0.7060 -0.0355 0.111 Uiso 1 1 calc GR
H44B H 0.2254 0.7901 -0.1203 0.111 Uiso 1 1 calc GR
H44C H 0.1341 0.7538 -0.0539 0.111 Uiso 1 1 calc GR
C25 C 0.6529(3) 0.4441(3) 0.1328(3) 0.088(2) Uani 1 1 d .
H25A H 0.6129 0.5044 0.1077 0.132 Uiso 1 1 calc GR
H25B H 0.6941 0.4232 0.0907 0.132 Uiso 1 1 calc GR
H25C H 0.6935 0.4593 0.1670 0.132 Uiso 1 1 calc GR
C36 C 0.6246(3) 0.8042(3) 0.1227(3) 0.0601(14) Uani 1 1 d .
H36 H 0.6398 0.8732 0.1195 0.072 Uiso 1 1 calc R
C28 C -0.0551(3) 0.5188(3) 0.1192(3) 0.0655(14) Uani 1 1 d .
H28A H -0.0339 0.5865 0.1094 0.098 Uiso 1 1 calc GR
H28B H -0.1257 0.5194 0.1303 0.098 Uiso 1 1 calc GR
H28C H -0.0337 0.4984 0.0715 0.098 Uiso 1 1 calc GR
C41 C -0.0169(3) 0.8366(3) 0.0249(3) 0.0558(12) Uani 1 1 d .
H41A H 0.0130 0.8588 -0.0313 0.084 Uiso 1 1 calc GR
H41B H -0.0830 0.8663 0.0285 0.084 Uiso 1 1 calc GR
H41C H -0.0182 0.7629 0.0449 0.084 Uiso 1 1 calc GR
C38 C 0.5636(4) 0.8150(4) 0.0570(3) 0.0868(19) Uani 1 1 d .
H38A H 0.5445 0.7485 0.0610 0.130 Uiso 1 1 calc GR
H38B H 0.6009 0.8452 0.0043 0.130 Uiso 1 1 calc GR
H38C H 0.5057 0.8583 0.0630 0.130 Uiso 1 1 calc GR
Li2 Li 0.1761(4) 0.6238(4) 0.1519(4) 0.0340(14) Uani 1 1 d .
C23 C 0.7141(3) 0.3548(3) 0.3236(4) 0.0823(19) Uani 1 1 d .
H23A H 0.7404 0.3410 0.2737 0.123 Uiso 1 1 calc GR
H23B H 0.7544 0.3184 0.3660 0.123 Uiso 1 1 calc GR
H23C H 0.7137 0.4273 0.3144 0.123 Uiso 1 1 calc GR
Li1 Li 0.4927(4) 0.5731(4) 0.2555(4) 0.0342(14) Uani 1 1 d .
C37 C 0.7183(3) 0.7457(4) 0.1122(4) 0.104(2) Uani 1 1 d .
H37A H 0.7582 0.7448 0.1532 0.155 Uiso 1 1 calc GR
H37B H 0.7526 0.7776 0.0584 0.155 Uiso 1 1 calc GR
H37C H 0.7054 0.6765 0.1180 0.155 Uiso 1 1 calc GR
C35 C 0.6891(4) 0.6464(4) 0.3201(4) 0.122(3) Uani 1 1 d .
H35A H 0.6459 0.5921 0.3500 0.183 Uiso 1 1 calc GR
H35B H 0.7364 0.6495 0.3544 0.183 Uiso 1 1 calc GR
H35C H 0.7229 0.6333 0.2718 0.183 Uiso 1 1 calc GR

loop_
_atom_site_aniso_label
_atom_site_aniso_U_11
_atom_site_aniso_U_22
_atom_site_aniso_U_33
_atom_site_aniso_U_23
_atom_site_aniso_U_13
_atom_site_aniso_U_12
Ce1 0.02106(9) 0.01522(9) 0.02212(11) -0.00590(7) -0.00189(7) -0.00029(6)
Ce2 0.02543(9) 0.01674(9) 0.02729(12) -0.00720(8) -0.00185(7) -0.00249(6)
Br2 0.02325(15) 0.02231(15) 0.0297(2) -0.00813(14) -0.00134(12) -0.00055(11)
Br3 0.02857(16) 0.02457(16) 0.02607(19) -0.00631(14) 0.00064(13) -0.00067(12)
Br1 0.02879(16) 0.02781(16) 0.0307(2) -0.00996(15) -0.00645(13) -0.00298(12)
P2 0.0348(4) 0.0253(4) 0.0278(5) -0.0084(4) -0.0113(4) -0.0032(3)
P4 0.0398(5) 0.0213(4) 0.0297(5) -0.0040(4) -0.0101(4) 0.0045(3)
P3 0.0241(4) 0.0307(5) 0.0490(7) -0.0148(4) 0.0022(4) -0.0072(3)
P1 0.0243(4) 0.0251(4) 0.0479(6) -0.0065(4) 0.0029(4) 0.0034(3)
N3 0.0277(13) 0.0254(14) 0.0248(16) -0.0082(12) -0.0021(11) -0.0008(10)
N2 0.0363(14) 0.0192(13) 0.0224(16) -0.0055(12) -0.0090(11) -0.0011(10)
N4 0.0275(13) 0.0194(12) 0.0199(15) -0.0050(11) -0.0034(10) -0.0013(10)
N1 0.0231(13) 0.0225(13) 0.0368(18) -0.0083(13) 0.0009(11) 0.0037(10)
N6 0.0405(15) 0.0213(13) 0.0325(18) -0.0064(13) -0.0064(12) 0.0007(11)
N7 0.0394(16) 0.0300(15) 0.0363(19) -0.0158(14) 0.0035(13) -0.0051(12)
N8 0.0353(15) 0.0216(13) 0.0376(19) -0.0137(13) 0.0020(12) -0.0043(11)
N5 0.0274(13) 0.0261(14) 0.0402(19) -0.0132(13) 0.0019(12) -0.0074(11)
C6 0.0253(15) 0.0275(16) 0.0264(19) -0.0070(15) -0.0070(13) -0.0011(12)
C10 0.0360(18) 0.0329(18) 0.024(2) -0.0123(16) -0.0022(14) 0.0039(14)
C5 0.0346(17) 0.0215(16) 0.029(2) -0.0033(15) -0.0085(14) 0.0027(13)
C2 0.0407(18) 0.0226(16) 0.034(2) -0.0133(15) -0.0025(15) 0.0005(13)
C15 0.0362(18) 0.0253(17) 0.049(3) -0.0169(17) 0.0012(16) 0.0005(14)
C16 0.0297(17) 0.0298(17) 0.045(2) -0.0225(17) -0.0008(15) -0.0056(13)
C17 0.0342(18) 0.039(2) 0.058(3) -0.028(2) -0.0011(17) -0.0027(15)
C1 0.0328(17) 0.0271(17) 0.040(2) -0.0139(16) -0.0008(15) 0.0075(13)
C3 0.0434(19) 0.0275(17) 0.034(2) -0.0102(16) -0.0126(15) -0.0076(14)
C7 0.0369(18) 0.0350(19) 0.026(2) 0.0026(16) -0.0008(15) 0.0001(15)
C20 0.054(2) 0.036(2) 0.038(2) -0.0160(18) 0.0018(18) -0.0090(17)
C9 0.0351(18) 0.045(2) 0.029(2) -0.0142(17) 0.0015(15) 0.0085(15)
C4 0.0316(16) 0.0211(15) 0.033(2) -0.0037(15) -0.0077(14) -0.0084(12)
C8 0.0371(19) 0.052(2) 0.033(2) -0.0018(19) 0.0075(16) -0.0017(17)
C13 0.054(2) 0.0212(17) 0.041(2) -0.0059(17) -0.0109(17) 0.0032(15)
C14 0.050(2) 0.0195(16) 0.042(2) -0.0060(17) 0.0017(17) -0.0021(14)
C12 0.0403(19) 0.0270(17) 0.053(3) -0.0193(18) 0.0008(17) -0.0073(14)
C42 0.072(3) 0.036(2) 0.030(2) -0.0051(18) -0.0073(19) 0.0098(18)
C11 0.0372(18) 0.0302(18) 0.051(3) -0.0169(18) 0.0047(16) -0.0118(14)
C30 0.066(2) 0.042(2) 0.026(2) -0.0124(18) -0.0133(18) -0.0042(18)
C18 0.038(2) 0.055(2) 0.061(3) -0.038(2) 0.0127(19) -0.0113(17)
C39 0.043(2) 0.0257(17) 0.047(3) -0.0023(17) -0.0179(17) 0.0078(14)
C27 0.0361(19) 0.038(2) 0.049(3) -0.0088(19) -0.0182(17) -0.0069(15)
C19 0.055(2) 0.051(2) 0.040(3) -0.016(2) 0.0138(19) -0.0161(19)
C43 0.069(3) 0.063(3) 0.051(3) -0.007(2) 0.015(2) -0.004(2)
C32 0.065(3) 0.071(3) 0.047(3) -0.036(2) 0.003(2) 0.000(2)
C40 0.043(2) 0.069(3) 0.060(3) -0.014(3) -0.001(2) 0.015(2)
C24 0.049(2) 0.037(2) 0.056(3) -0.013(2) 0.021(2) 0.0048(17)
C21 0.0302(18) 0.0298(19) 0.080(3) 0.000(2) -0.0138(19) 0.0003(14)
C29 0.0302(19) 0.073(3) 0.071(3) -0.030(3) 0.0006(19) -0.0124(18)
C31 0.087(3) 0.054(3) 0.052(3) -0.032(2) -0.021(2) -0.006(2)
C22 0.064(3) 0.067(3) 0.081(4) -0.011(3) -0.037(3) 0.007(2)
C34 0.090(4) 0.096(4) 0.061(4) -0.020(3) -0.035(3) -0.040(3)
C33 0.045(2) 0.052(2) 0.093(4) -0.032(3) -0.030(2) -0.0045(18)
C26 0.078(3) 0.063(3) 0.058(3) -0.023(3) 0.014(3) 0.014(2)
C44 0.104(4) 0.076(3) 0.048(3) -0.028(3) -0.014(3) 0.006(3)
C25 0.087(3) 0.059(3) 0.095(5) -0.020(3) 0.055(3) -0.014(3)
C36 0.047(2) 0.044(2) 0.083(4) -0.026(2) 0.029(2) -0.0170(18)
C28 0.052(2) 0.066(3) 0.076(4) -0.011(3) -0.033(2) 0.009(2)
C41 0.062(3) 0.035(2) 0.072(3) -0.012(2) -0.032(2) 0.0045(18)
C38 0.102(4) 0.085(4) 0.049(4) -0.005(3) 0.036(3) -0.029(3)
Li2 0.040(3) 0.022(3) 0.037(4) -0.005(3) -0.013(3) 0.004(2)
C23 0.035(2) 0.050(3) 0.143(5) 0.000(3) -0.029(3) -0.0030(18)
Li1 0.028(3) 0.026(3) 0.046(4) -0.010(3) 0.000(2) -0.003(2)
C37 0.059(3) 0.094(4) 0.158(7) -0.065(4) 0.053(4) -0.020(3)
C35 0.097(4) 0.088(4) 0.208(8) -0.054(5) -0.110(5) 0.030(3)

loop_
_atom_type_symbol
_atom_type_description
_atom_type_scat_dispersion_real
_atom_type_scat_dispersion_imag
_atom_type_scat_source
C C 0.0033 0.0016 'International Tables Vol C Tables 4.2.6.8 and 6.1.1.4'
H H 0.0000 0.0000 'International Tables Vol C Tables 4.2.6.8 and 6.1.1.4'
Br Br -0.2901 2.4595 'International Tables Vol C Tables 4.2.6.8 and 6.1.1.4'
Ce Ce -0.2486 2.6331 'International Tables Vol C Tables 4.2.6.8 and 6.1.1.4'
Li Li -0.0003 0.0001 'International Tables Vol C Tables 4.2.6.8 and 6.1.1.4'
N N 0.0061 0.0033 'International Tables Vol C Tables 4.2.6.8 and 6.1.1.4'
P P 0.1023 0.0942 'International Tables Vol C Tables 4.2.6.8 and 6.1.1.4'

loop_
_geom_angle_atom_site_label_1
_geom_angle_atom_site_label_2
_geom_angle_atom_site_label_3
_geom_angle
Br2 Ce1 Br3 73.084(8)
Br2 Ce1 Li2 42.99(10)
Br2 Ce1 Li1 93.69(8)
Br3 Ce1 Li2 44.73(9)
Br3 Ce1 Li1 45.76(10)
Br1 Ce1 Br2 72.914(9)
Br1 Ce1 Br3 75.330(10)
Br1 Ce1 Li2 96.21(10)
Br1 Ce1 Li1 42.92(10)
N3 Ce1 Br2 82.84(5)
N3 Ce1 Br3 148.42(6)
N3 Ce1 Br1 78.30(6)
N3 Ce1 Li2 123.10(11)
N3 Ce1 Li1 118.17(12)
N2 Ce1 Br2 86.16(6)
N2 Ce1 Br3 99.39(6)
N2 Ce1 Br1 159.07(6)
N2 Ce1 N3 99.06(8)
N2 Ce1 N4 66.91(8)
N2 Ce1 Li2 67.57(11)
N2 Ce1 Li1 142.50(12)
N4 Ce1 Br2 131.39(5)
N4 Ce1 Br3 147.65(6)
N4 Ce1 Br1 127.42(6)
N4 Ce1 N3 63.83(8)
N4 Ce1 Li2 134.46(11)
N4 Ce1 Li1 132.41(10)
N1 Ce1 Br2 160.55(6)
N1 Ce1 Br3 91.68(6)
N1 Ce1 Br1 91.85(7)
N1 Ce1 N3 106.31(8)
N1 Ce1 N2 108.69(9)
N1 Ce1 N4 67.53(8)
N1 Ce1 Li2 130.56(11)
N1 Ce1 Li1 66.87(10)
Li2 Ce1 Li1 87.05(13)
Br2 Ce2 Br3 71.523(9)
Br2 Ce2 Br1 72.147(9)
Br2 Ce2 Li2 41.54(9)
Br2 Ce2 Li1 92.88(8)
Br3 Ce2 Li2 42.74(8)
Br3 Ce2 Li1 44.57(11)
Br1 Ce2 Br3 72.418(9)
Br1 Ce2 Li2 91.94(8)
Br1 Ce2 Li1 42.05(9)
N6 Ce2 Br2 88.64(6)
N6 Ce2 Br3 86.61(7)
N6 Ce2 Br1 155.00(7)
N6 Ce2 N7 107.06(9)
N6 Ce2 N8 68.65(10)
N6 Ce2 Li2 63.14(10)
N6 Ce2 Li1 126.65(12)
N7 Ce2 Br2 82.71(6)
N7 Ce2 Br3 150.64(6)
N7 Ce2 Br1 86.69(6)
N7 Ce2 N8 67.02(9)
N7 Ce2 Li2 120.55(11)
N7 Ce2 Li1 126.04(12)
N8 Ce2 Br2 133.10(5)
N8 Ce2 Br3 141.91(6)
N8 Ce2 Br1 136.31(7)
N8 Ce2 Li2 131.19(10)
N8 Ce2 Li1 133.78(10)
N5 Ce2 Br2 158.13(6)
N5 Ce2 Br3 94.59(7)
N5 Ce2 Br1 87.77(6)
N5 Ce2 N6 107.79(9)
N5 Ce2 N7 105.21(10)
N5 Ce2 N8 67.93(8)
N5 Ce2 Li2 134.16(11)
N5 Ce2 Li1 65.85(10)
Li1 Ce2 Li2 83.95(13)
Ce2 Br2 Ce1 94.707(9)
Li2 Br2 Ce1 77.91(12)
Li2 Br2 Ce2 82.48(13)
Ce1 Br3 Ce2 91.589(10)
Li2 Br3 Ce1 76.59(12)
Li2 Br3 Ce2 77.99(14)
Li2 Br3 Li1 140.99(19)
Li1 Br3 Ce1 76.23(11)
Li1 Br3 Ce2 75.35(12)
Ce1 Br1 Ce2 93.784(10)
Li1 Br1 Ce1 78.96(14)
Li1 Br1 Ce2 79.05(12)
N2 P2 C30 109.25(15)
N2 P2 C27 107.71(14)
N2 P2 Li2 109.23(17)
C30 P2 C27 102.68(18)
C30 P2 Li2 115.86(19)
C27 P2 Li2 111.71(17)
N6 P4 C42 109.13(17)
N6 P4 C39 106.03(16)
N6 P4 Li2 108.84(18)
C42 P4 Li2 114.60(19)
C39 P4 C42 101.21(17)
C39 P4 Li2 116.44(17)
N5 P3 C33 108.61(18)
N5 P3 C36 105.22(17)
N5 P3 Li1 110.76(15)
C33 P3 Li1 109.1(2)
C36 P3 C33 103.0(2)
C36 P3 Li1 119.5(2)
N1 P1 C24 108.11(18)
N1 P1 C21 105.84(15)
N1 P1 Li1 109.00(14)
C24 P1 Li1 115.24(18)
C21 P1 C24 101.5(2)
C21 P1 Li1 116.5(2)
C6 N3 Ce1 118.6(2)
C6 N3 C10 117.4(3)
C10 N3 Ce1 122.91(19)
P2 N2 Ce1 116.48(12)
C3 N2 Ce1 124.2(2)
C3 N2 P2 119.2(2)
C5 N4 Ce1 109.91(19)
C5 N4 C2 111.3(2)
C5 N4 C4 109.7(2)
C2 N4 Ce1 106.30(16)
C4 N4 Ce1 109.34(17)
C4 N4 C2 110.2(3)
P1 N1 Ce1 117.86(12)
C1 N1 Ce1 123.58(18)
C1 N1 P1 118.52(19)
P4 N6 Ce2 121.95(13)
C13 N6 Ce2 119.7(2)
C13 N6 P4 117.9(2)
C16 N7 Ce2 112.6(2)
C20 N7 Ce2 125.1(2)
C20 N7 C16 117.9(3)
C15 N8 Ce2 107.05(17)
C15 N8 C14 111.2(3)
C15 N8 C12 111.5(3)
C14 N8 Ce2 107.0(2)
C14 N8 C12 111.7(3)
C12 N8 Ce2 108.14(18)
P3 N5 Ce2 117.81(13)
C11 N5 Ce2 122.20(19)
C11 N5 P3 119.9(2)
N3 C6 C5 115.1(3)
N3 C6 C7 122.7(3)
C7 C6 C5 122.2(3)
N3 C10 C9 122.4(3)
N4 C5 C6 111.0(2)
N4 C2 C1 111.1(3)
C16 C15 N8 121.3(3)
N7 C16 C17 117.5(3)
C15 C16 N7 119.5(3)
C15 C16 C17 123.0(3)
C18 C17 C16 121.4(3)
N1 C1 C2 109.2(2)
N2 C3 C4 109.0(3)
C8 C7 C6 119.2(3)
N7 C20 C19 125.2(3)
C10 C9 C8 119.2(3)
N4 C4 C3 111.2(2)
C7 C8 C9 119.1(3)
N6 C13 C14 109.6(3)
N8 C14 C13 111.5(3)
N8 C12 C11 111.3(3)
C43 C42 P4 111.3(3)
C44 C42 P4 109.1(3)
C44 C42 C43 109.2(3)
N5 C11 C12 109.3(2)
C32 C30 P2 107.8(3)
C31 C30 P2 118.7(3)
C31 C30 C32 110.8(3)
C17 C18 C19 120.5(3)
C40 C39 P4 109.7(3)
C40 C39 C41 110.8(3)
C41 C39 P4 113.1(3)
C29 C27 P2 109.5(3)
C29 C27 C28 111.4(4)
C28 C27 P2 109.9(3)
C20 C19 C18 117.3(4)
C26 C24 P1 112.7(3)
C26 C24 C25 109.0(4)
C25 C24 P1 108.9(3)
C22 C21 P1 108.7(3)
C23 C21 P1 112.8(3)
C23 C21 C22 111.7(4)
C34 C33 P3 110.8(3)
C34 C33 C35 108.3(5)
C35 C33 P3 109.6(3)
C38 C36 P3 107.6(3)
C37 C36 P3 113.4(3)
C37 C36 C38 111.7(5)
Ce1 Li2 Ce2 78.05(12)
Br2 Li2 Ce1 59.10(11)
Br2 Li2 Ce2 55.98(12)
Br2 Li2 Br3 94.7(2)
Br2 Li2 P2 96.41(18)
Br3 Li2 Ce1 58.68(10)
Br3 Li2 Ce2 59.27(12)
P2 Li2 Ce1 65.96(11)
P2 Li2 Ce2 143.1(2)
P2 Li2 Br3 105.18(18)
P4 Li2 Ce1 144.0(2)
P4 Li2 Ce2 66.07(13)
P4 Li2 Br2 100.4(2)
P4 Li2 Br3 98.14(18)
P4 Li2 P2 149.9(3)
Ce1 Li1 Ce2 78.72(10)
Br3 Li1 Ce1 58.01(10)
Br3 Li1 Ce2 60.08(10)
Br1 Li1 Ce1 58.12(10)
Br1 Li1 Ce2 58.90(10)
Br1 Li1 Br3 95.77(17)
Br1 Li1 P3 98.9(2)
Br1 Li1 P1 102.49(18)
P3 Li1 Ce1 143.95(19)
P3 Li1 Ce2 65.28(11)
P3 Li1 Br3 102.51(19)
P3 Li1 P1 150.2(2)
P1 Li1 Ce1 65.90(11)
P1 Li1 Ce2 144.39(19)
P1 Li1 Br3 95.8(2)

loop_
_geom_bond_atom_site_label_1
_geom_bond_atom_site_label_2
_geom_bond_distance
Ce1 Br2 3.1516(3)
Ce1 Br3 3.1539(3)
Ce1 Br1 3.1249(4)
Ce1 N3 2.645(3)
Ce1 N2 2.370(3)
Ce1 N4 2.613(2)
Ce1 N1 2.348(2)
Ce1 Li2 3.591(5)
Ce1 Li1 3.612(5)
Ce2 Br2 3.1300(3)
Ce2 Br3 3.2903(4)
Ce2 Br1 3.2034(4)
Ce2 N6 2.393(3)
Ce2 N7 2.483(3)
Ce2 N8 2.584(2)
Ce2 N5 2.380(2)
Ce2 Li2 3.744(6)
Ce2 Li1 3.673(5)
Br2 Li2 2.504(6)
Br3 Li2 2.598(5)
Br3 Li1 2.664(6)
Br1 Li1 2.506(6)
P2 N2 1.667(3)
P2 C30 1.860(4)
P2 C27 1.864(3)
P2 Li2 2.540(6)
P4 N6 1.656(3)
P4 C42 1.872(4)
P4 C39 1.849(3)
P4 Li2 2.497(5)
P3 N5 1.656(3)
P3 C33 1.859(5)
P3 C36 1.857(4)
P3 Li1 2.512(5)
P1 N1 1.670(2)
P1 C24 1.853(4)
P1 C21 1.850(4)
P1 Li1 2.523(5)
N3 C6 1.338(4)
N3 C10 1.345(4)
N2 C3 1.469(4)
N4 C5 1.466(4)
N4 C2 1.482(4)
N4 C4 1.479(4)
N1 C1 1.466(4)
N6 C13 1.472(4)
N7 C16 1.410(4)
N7 C20 1.353(4)
N8 C15 1.455(4)
N8 C14 1.471(5)
N8 C12 1.473(5)
N5 C11 1.448(4)
C6 C5 1.511(4)
C6 C7 1.374(4)
C10 C9 1.370(4)
C2 C1 1.521(4)
C15 C16 1.348(4)
C16 C17 1.444(4)
C17 C18 1.340(5)
C3 C4 1.521(5)
C7 C8 1.358(5)
C20 C19 1.372(5)
C9 C8 1.373(5)
C13 C14 1.502(5)
C12 C11 1.523(4)
C42 C43 1.540(5)
C42 C44 1.532(6)
C30 C32 1.532(5)
C30 C31 1.531(5)
C18 C19 1.402(5)
C39 C40 1.519(5)
C39 C41 1.539(6)
C27 C29 1.510(6)
C27 C28 1.521(5)
C24 C26 1.509(7)
C24 C25 1.543(5)
C21 C22 1.536(6)
C21 C23 1.523(5)
C34 C33 1.491(7)
C33 C35 1.538(6)
C36 C38 1.510(7)
C36 C37 1.501(5)

loop_
_smtbx_masks_void_nr
_smtbx_masks_void_average_x
_smtbx_masks_void_average_y
_smtbx_masks_void_average_z
_smtbx_masks_void_volume
_smtbx_masks_void_count_electrons
1 -0.500 0.000 0.500 501.2 106.2
2 0.266 0.550 0.556 9.4 0.9
3 0.734 0.450 0.444 9.4 0.0
